data_4079285
loop_
_publ_author_name
'Chia, Siew-Peng'
'Ganguly, Rakesh'
'Li, Yongxin'
'So, Cheuk-Wai'

_publ_section_title
;
 Reactivity of a Distannylene toward Potassium Graphite: Synthesis of a
 Stannylidenide Anion
;
_journal_issue 17
_journal_name_full Organometallics
_journal_page_first 6415
_journal_paper_doi 10.1021/om300646d
_journal_volume 31
_journal_year 2012
_chemical_formula_sum 'C16 H23 Cl N2 Sn'
_chemical_formula_weight 397.50
_chemical_name_systematic
; 
 ? 
;
_space_group_IT_number 14
_symmetry_cell_setting monoclinic
_symmetry_space_group_name_Hall '-P 2yn'
_symmetry_space_group_name_H-M 'P 1 21/n 1'
_atom_sites_solution_hydrogens geom
_atom_sites_solution_primary direct
_atom_sites_solution_secondary difmap
_audit_creation_method SHELXL-97
_cell_angle_alpha 90.00
_cell_angle_beta 97.2410(10)
_cell_angle_gamma 90.00
_cell_formula_units_Z 4
_cell_length_a 8.8447(2)
_cell_length_b 16.2398(4)
_cell_length_c 12.1115(3)
_cell_measurement_reflns_used 9474
_cell_measurement_temperature 103(2)
_cell_measurement_theta_max 41.05
_cell_measurement_theta_min 4.42
_cell_volume 1725.78(7)
_computing_cell_refinement 'Bruker SAINT'
_computing_data_collection 'Bruker APEX2'
_computing_data_reduction 'Bruker SAINT'
_computing_molecular_graphics 'Bruker SHELXTL'
_computing_publication_material 'Bruker SHELXTL'
_computing_structure_refinement 'SHELXL-97 (Sheldrick, 2008)'
_computing_structure_solution 'SHELXS-97 (Sheldrick, 2008)'
_diffrn_ambient_temperature 103(2)
_diffrn_measured_fraction_theta_full 0.993
_diffrn_measured_fraction_theta_max 0.977
_diffrn_measurement_device_type 'Bruker APEX-II CCD'
_diffrn_measurement_method '\f and \w scans'
_diffrn_radiation_monochromator graphite
_diffrn_radiation_source 'fine-focus sealed tube'
_diffrn_radiation_type MoK\a
_diffrn_radiation_wavelength 0.71073
_diffrn_reflns_av_R_equivalents 0.0313
_diffrn_reflns_av_sigmaI/netI 0.0403
_diffrn_reflns_limit_h_max 16
_diffrn_reflns_limit_h_min -16
_diffrn_reflns_limit_k_max 29
_diffrn_reflns_limit_k_min -29
_diffrn_reflns_limit_l_max 22
_diffrn_reflns_limit_l_min -22
_diffrn_reflns_number 30357
_diffrn_reflns_theta_full 30.00
_diffrn_reflns_theta_max 41.16
_diffrn_reflns_theta_min 4.42
_exptl_absorpt_coefficient_mu 1.628
_exptl_absorpt_correction_T_max 0.6408
_exptl_absorpt_correction_T_min 0.5620
_exptl_absorpt_correction_type multi-scan
_exptl_absorpt_process_details sadabs
_exptl_crystal_colour yellow
_exptl_crystal_density_diffrn 1.530
_exptl_crystal_density_method 'not measured'
_exptl_crystal_description block
_exptl_crystal_F_000 800
_exptl_crystal_size_max 0.40
_exptl_crystal_size_mid 0.30
_exptl_crystal_size_min 0.30
_refine_diff_density_max 5.863
_refine_diff_density_min -1.227
_refine_diff_density_rms 0.221
_refine_ls_extinction_method none
_refine_ls_goodness_of_fit_ref 1.036
_refine_ls_hydrogen_treatment constr
_refine_ls_matrix_type full
_refine_ls_number_parameters 187
_refine_ls_number_reflns 11217
_refine_ls_number_restraints 0
_refine_ls_restrained_S_all 1.036
_refine_ls_R_factor_all 0.0642
_refine_ls_R_factor_gt 0.0492
_refine_ls_shift/su_max 0.001
_refine_ls_shift/su_mean 0.000
_refine_ls_structure_factor_coef Fsqd
_refine_ls_weighting_details 'calc w=1/[\s^2^(Fo^2^)+(0.0831P)^2^+5.0321P] where P=(Fo^2^+2Fc^2^)/3'
_refine_ls_weighting_scheme calc
_refine_ls_wR_factor_gt 0.1471
_refine_ls_wR_factor_ref 0.1564
_reflns_number_gt 8931
_reflns_number_total 11217
_reflns_threshold_expression >2sigma(I)
_cod_data_source_file om300646d_si_001.cif
_cod_data_source_block scw383
_cod_depositor_comments
;
The following automatic conversions were performed:

'_symmetry_cell_setting' value 'Monoclinic' changed to 'monoclinic'
according to /home/saulius/struct/CIF-dictionaries/cif_core.dic
dictionary named 'cif_core.dic' version 2.4.2 from 2011-04-26.

Automatic conversion script
Id: cif_fix_values 1891 2012-01-12 08:04:46Z andrius 
;
_cod_original_sg_symbol_H-M P2(1)/n
_cod_database_code 4079285

loop_
_symmetry_equiv_pos_as_xyz
'x, y, z'
'-x+1/2, y+1/2, -z+1/2'
'-x, -y, -z'
'x-1/2, -y-1/2, z-1/2'

loop_
_atom_site_label
_atom_site_type_symbol
_atom_site_fract_x
_atom_site_fract_y
_atom_site_fract_z
_atom_site_U_iso_or_equiv
_atom_site_adp_type
_atom_site_occupancy
_atom_site_symmetry_multiplicity
_atom_site_calc_flag
_atom_site_refinement_flags
Sn1 Sn 0.261104(17) 0.136479(10) 0.566571(13) 0.01279(5) Uani 1 1 d .
C1 C 0.0190(2) 0.10719(14) 0.53887(19) 0.0121(3) Uani 1 1 d .
C2 C -0.0563(3) 0.07370(14) 0.62299(19) 0.0130(3) Uani 1 1 d .
C3 C -0.2126(3) 0.05726(16) 0.6040(2) 0.0163(4) Uani 1 1 d .
H3 H -0.2630 0.0342 0.6615 0.020 Uiso 1 1 calc R
C4 C -0.2949(3) 0.07463(17) 0.5004(2) 0.0172(4) Uani 1 1 d .
H4 H -0.4012 0.0638 0.4878 0.021 Uiso 1 1 calc R
C5 C -0.2204(3) 0.10814(17) 0.4152(2) 0.0160(4) Uani 1 1 d .
H5 H -0.2756 0.1202 0.3446 0.019 Uiso 1 1 calc R
C6 C -0.0644(3) 0.12350(15) 0.43545(19) 0.0129(3) Uani 1 1 d .
C7 C 0.0190(3) 0.15763(16) 0.3477(2) 0.0143(3) Uani 1 1 d .
H7 H -0.0328 0.1683 0.2755 0.017 Uiso 1 1 calc R
C8 C 0.2539(3) 0.20379(17) 0.2848(2) 0.0172(4) Uani 1 1 d .
C9 C 0.3529(4) 0.1319(2) 0.2546(3) 0.0254(6) Uani 1 1 d .
H9A H 0.4061 0.1076 0.3228 0.038 Uiso 1 1 calc R
H9B H 0.4277 0.1519 0.2078 0.038 Uiso 1 1 calc R
H9C H 0.2882 0.0901 0.2139 0.038 Uiso 1 1 calc R
C10 C 0.3560(5) 0.2717(3) 0.3403(3) 0.0340(8) Uani 1 1 d .
H10A H 0.2927 0.3177 0.3600 0.051 Uiso 1 1 calc R
H10B H 0.4253 0.2910 0.2888 0.051 Uiso 1 1 calc R
H10C H 0.4154 0.2501 0.4079 0.051 Uiso 1 1 calc R
C11 C 0.1602(4) 0.2367(2) 0.1794(3) 0.0256(6) Uani 1 1 d .
H11A H 0.0967 0.1924 0.1436 0.038 Uiso 1 1 calc R
H11B H 0.2290 0.2570 0.1281 0.038 Uiso 1 1 calc R
H11C H 0.0950 0.2818 0.1990 0.038 Uiso 1 1 calc R
C12 C 0.0324(3) 0.05959(16) 0.7324(2) 0.0145(3) Uani 1 1 d .
H12 H -0.0131 0.0329 0.7897 0.017 Uiso 1 1 calc R
C13 C 0.2669(3) 0.07405(17) 0.8594(2) 0.0170(4) Uani 1 1 d .
C14 C 0.1862(4) 0.0310(3) 0.9477(2) 0.0276(6) Uani 1 1 d .
H14A H 0.0976 0.0636 0.9622 0.041 Uiso 1 1 calc R
H14B H 0.2567 0.0255 1.0165 0.041 Uiso 1 1 calc R
H14C H 0.1525 -0.0238 0.9209 0.041 Uiso 1 1 calc R
C15 C 0.3130(4) 0.1614(2) 0.8971(3) 0.0275(6) Uani 1 1 d .
H15A H 0.3652 0.1882 0.8401 0.041 Uiso 1 1 calc R
H15B H 0.3816 0.1589 0.9672 0.041 Uiso 1 1 calc R
H15C H 0.2217 0.1930 0.9082 0.041 Uiso 1 1 calc R
C16 C 0.4073(4) 0.0246(3) 0.8380(3) 0.0317(7) Uani 1 1 d .
H16A H 0.3770 -0.0319 0.8171 0.048 Uiso 1 1 calc R
H16B H 0.4808 0.0237 0.9057 0.048 Uiso 1 1 calc R
H16C H 0.4543 0.0503 0.7775 0.048 Uiso 1 1 calc R
Cl1 Cl 0.20223(6) 0.28522(3) 0.61741(4) 0.01244(8) Uani 1 1 d .
N1 N 0.1613(2) 0.17271(14) 0.36960(17) 0.0146(3) Uani 1 1 d .
N2 N 0.1716(2) 0.08347(14) 0.74996(17) 0.0146(3) Uani 1 1 d .

loop_
_atom_site_aniso_label
_atom_site_aniso_U_11
_atom_site_aniso_U_22
_atom_site_aniso_U_33
_atom_site_aniso_U_23
_atom_site_aniso_U_13
_atom_site_aniso_U_12
Sn1 0.00912(6) 0.01476(7) 0.01429(7) -0.00066(5) 0.00072(4) -0.00014(4)
C1 0.0110(7) 0.0126(8) 0.0126(8) -0.0003(6) 0.0013(6) -0.0004(6)
C2 0.0129(8) 0.0126(8) 0.0137(8) -0.0009(6) 0.0024(6) 0.0007(6)
C3 0.0129(8) 0.0168(9) 0.0196(10) 0.0006(8) 0.0043(7) -0.0021(7)
C4 0.0116(8) 0.0194(10) 0.0204(10) -0.0010(8) 0.0015(7) -0.0024(7)
C5 0.0111(8) 0.0193(10) 0.0172(9) -0.0012(8) -0.0004(7) -0.0011(7)
C6 0.0111(7) 0.0147(8) 0.0128(8) -0.0010(6) 0.0013(6) -0.0001(6)
C7 0.0134(8) 0.0159(9) 0.0133(8) 0.0010(7) -0.0001(6) -0.0001(7)
C8 0.0161(9) 0.0206(10) 0.0152(9) 0.0045(8) 0.0034(7) -0.0012(8)
C9 0.0233(12) 0.0304(15) 0.0247(12) 0.0098(11) 0.0114(10) 0.0075(11)
C10 0.0402(18) 0.0357(18) 0.0266(14) 0.0027(13) 0.0060(13) -0.0214(15)
C11 0.0242(12) 0.0318(15) 0.0213(11) 0.0115(11) 0.0046(9) 0.0041(11)
C12 0.0146(8) 0.0152(9) 0.0139(8) -0.0002(7) 0.0027(6) 0.0000(7)
C13 0.0183(9) 0.0202(10) 0.0120(8) 0.0014(7) 0.0000(7) 0.0028(8)
C14 0.0267(13) 0.0409(18) 0.0148(10) 0.0065(11) 0.0013(9) -0.0010(12)
C15 0.0334(15) 0.0274(14) 0.0197(11) -0.0039(10) -0.0040(10) -0.0062(12)
C16 0.0251(13) 0.050(2) 0.0196(11) 0.0024(13) -0.0006(10) 0.0158(14)
Cl1 0.01217(18) 0.01084(18) 0.01363(19) -0.00687(15) -0.00093(14) 0.00048(15)
N1 0.0133(7) 0.0165(8) 0.0141(7) 0.0025(6) 0.0026(6) -0.0007(6)
N2 0.0146(7) 0.0173(8) 0.0115(7) -0.0003(6) 0.0004(6) 0.0007(6)

loop_
_atom_type_symbol
_atom_type_description
_atom_type_scat_dispersion_real
_atom_type_scat_dispersion_imag
_atom_type_scat_source
C C 0.0033 0.0016 'International Tables Vol C Tables 4.2.6.8 and 6.1.1.4'
H H 0.0000 0.0000 'International Tables Vol C Tables 4.2.6.8 and 6.1.1.4'
N N 0.0061 0.0033 'International Tables Vol C Tables 4.2.6.8 and 6.1.1.4'
Cl Cl 0.1484 0.1585 'International Tables Vol C Tables 4.2.6.8 and 6.1.1.4'
Sn Sn -0.6537 1.4246 'International Tables Vol C Tables 4.2.6.8 and 6.1.1.4'

loop_
_geom_angle_atom_site_label_1
_geom_angle_atom_site_label_2
_geom_angle_atom_site_label_3
_geom_angle
C1 Sn1 N1 71.53(8)
C1 Sn1 Cl1 90.99(6)
N1 Sn1 Cl1 87.11(5)
C1 Sn1 N2 70.10(8)
N1 Sn1 N2 141.52(7)
Cl1 Sn1 N2 90.79(5)
C2 C1 C6 118.8(2)
C2 C1 Sn1 121.54(16)
C6 C1 Sn1 119.66(16)
C1 C2 C3 120.5(2)
C1 C2 C12 118.0(2)
C3 C2 C12 121.5(2)
C4 C3 C2 120.1(2)
C4 C3 H3 120.0
C2 C3 H3 120.0
C3 C4 C5 120.0(2)
C3 C4 H4 120.0
C5 C4 H4 120.0
C6 C5 C4 119.1(2)
C6 C5 H5 120.4
C4 C5 H5 120.4
C5 C6 C1 121.6(2)
C5 C6 C7 120.9(2)
C1 C6 C7 117.5(2)
N1 C7 C6 119.4(2)
N1 C7 H7 120.3
C6 C7 H7 120.3
N1 C8 C10 106.8(2)
N1 C8 C11 114.2(2)
C10 C8 C11 110.1(3)
N1 C8 C9 106.8(2)
C10 C8 C9 109.4(3)
C11 C8 C9 109.5(3)
C8 C9 H9A 109.5
C8 C9 H9B 109.5
H9A C9 H9B 109.5
C8 C9 H9C 109.5
H9A C9 H9C 109.5
H9B C9 H9C 109.5
C8 C10 H10A 109.5
C8 C10 H10B 109.5
H10A C10 H10B 109.5
C8 C10 H10C 109.5
H10A C10 H10C 109.5
H10B C10 H10C 109.5
C8 C11 H11A 109.5
C8 C11 H11B 109.5
H11A C11 H11B 109.5
C8 C11 H11C 109.5
H11A C11 H11C 109.5
H11B C11 H11C 109.5
N2 C12 C2 119.6(2)
N2 C12 H12 120.2
C2 C12 H12 120.2
N2 C13 C14 114.1(2)
N2 C13 C16 106.6(2)
C14 C13 C16 109.8(3)
N2 C13 C15 105.7(2)
C14 C13 C15 110.2(3)
C16 C13 C15 110.2(3)
C13 C14 H14A 109.5
C13 C14 H14B 109.5
H14A C14 H14B 109.5
C13 C14 H14C 109.5
H14A C14 H14C 109.5
H14B C14 H14C 109.5
C13 C15 H15A 109.5
C13 C15 H15B 109.5
H15A C15 H15B 109.5
C13 C15 H15C 109.5
H15A C15 H15C 109.5
H15B C15 H15C 109.5
C13 C16 H16A 109.5
C13 C16 H16B 109.5
H16A C16 H16B 109.5
C13 C16 H16C 109.5
H16A C16 H16C 109.5
H16B C16 H16C 109.5
C7 N1 C8 122.5(2)
C7 N1 Sn1 111.88(16)
C8 N1 Sn1 125.50(16)
C12 N2 C13 122.8(2)
C12 N2 Sn1 110.36(16)
C13 N2 Sn1 126.64(16)

loop_
_geom_bond_atom_site_label_1
_geom_bond_atom_site_label_2
_geom_bond_distance
Sn1 C1 2.177(2)
Sn1 N1 2.507(2)
Sn1 Cl1 2.5624(5)
Sn1 N2 2.597(2)
C1 C2 1.396(3)
C1 C6 1.397(3)
C2 C3 1.398(3)
C2 C12 1.470(3)
C3 C4 1.397(4)
C3 H3 0.9500
C4 C5 1.402(4)
C4 H4 0.9500
C5 C6 1.393(3)
C5 H5 0.9500
C6 C7 1.476(3)
C7 N1 1.277(3)
C7 H7 0.9500
C8 N1 1.480(3)
C8 C10 1.527(5)
C8 C11 1.528(4)
C8 C9 1.532(4)
C9 H9A 0.9800
C9 H9B 0.9800
C9 H9C 0.9800
C10 H10A 0.9800
C10 H10B 0.9800
C10 H10C 0.9800
C11 H11A 0.9800
C11 H11B 0.9800
C11 H11C 0.9800
C12 N2 1.283(3)
C12 H12 0.9500
C13 N2 1.486(3)
C13 C14 1.528(4)
C13 C16 1.528(4)
C13 C15 1.530(4)
C14 H14A 0.9800
C14 H14B 0.9800
C14 H14C 0.9800
C15 H15A 0.9800
C15 H15B 0.9800
C15 H15C 0.9800
C16 H16A 0.9800
C16 H16B 0.9800
C16 H16C 0.9800
